data_7134810
loop_
_publ_author_name
'Manoharan, Deepak'
'Bhowmik, Aritra'
'Mishra, Manish Kumar'
'Ghosh, Soumyajit'

_publ_section_title
;
 Water-driven modulation of multiresponsive properties in
 acylhydrazone-based crystals.
;
_journal_issue 65
_journal_name_full 'Chemical communications (Cambridge, England)'
_journal_page_first 12139
_journal_page_last 12142
_journal_paper_doi 10.1039/d5cc01375e
_journal_volume 61
_journal_year 2025
_chemical_formula_moiety 'C24 H15 Br N2 O, H2 O'
_chemical_formula_sum 'C24 H17 Br N2 O2'
_chemical_formula_weight 445.30
_chemical_name_common DM12
_space_group_crystal_system orthorhombic
_space_group_IT_number 19
_space_group_name_Hall 'P 2ac 2ab'
_space_group_name_H-M_alt 'P 21 21 21'
_atom_sites_solution_hydrogens mixed
_audit_creation_date 2024-09-14
_audit_creation_method
;
Olex2 1.5
(compiled 2024.02.16 svn.r378c4104 for OlexSys, GUI svn.r6928)
;
_audit_update_record
;
2025-03-08 deposited with the CCDC.	2025-06-25 downloaded from the CCDC.
;
_cell_angle_alpha 90
_cell_angle_beta 90
_cell_angle_gamma 90
_cell_formula_units_Z 4
_cell_length_a 4.6907(5)
_cell_length_b 12.7630(17)
_cell_length_c 31.449(4)
_cell_measurement_reflns_used 2160
_cell_measurement_temperature 100.00
_cell_measurement_theta_max 22.78
_cell_measurement_theta_min 2.59
_cell_volume 1882.8(4)
_computing_cell_refinement 'SAINT V8.40A (Bruker, 2019)'
_computing_data_reduction 'SAINT V8.40A (Bruker, 2019)'
_computing_molecular_graphics 'Olex2 1.5 (Dolomanov et al., 2009)'
_computing_publication_material 'Olex2 1.5 (Dolomanov et al., 2009)'
_computing_structure_refinement 'SHELXL 2019/3 (Sheldrick, 2015)'
_computing_structure_solution 'SHELXT 2014/5 (Sheldrick, 2014)'
_diffrn_ambient_temperature 100.00
_diffrn_measured_fraction_theta_full 0.997
_diffrn_measured_fraction_theta_max 0.997
_diffrn_measurement_device_type 'Bruker APEX-II CCD'
_diffrn_measurement_method '\f and \w scans'
_diffrn_radiation_type MoK\a
_diffrn_radiation_wavelength 0.71073
_diffrn_reflns_av_R_equivalents 0.1097
_diffrn_reflns_av_unetI/netI 0.1091
_diffrn_reflns_Laue_measured_fraction_full 0.997
_diffrn_reflns_Laue_measured_fraction_max 0.997
_diffrn_reflns_limit_h_max 5
_diffrn_reflns_limit_h_min -5
_diffrn_reflns_limit_k_max 14
_diffrn_reflns_limit_k_min -11
_diffrn_reflns_limit_l_max 35
_diffrn_reflns_limit_l_min -30
_diffrn_reflns_number 11107
_diffrn_reflns_point_group_measured_fraction_full 0.994
_diffrn_reflns_point_group_measured_fraction_max 0.994
_diffrn_reflns_theta_full 23.848
_diffrn_reflns_theta_max 23.848
_diffrn_reflns_theta_min 2.514
_diffrn_source_current 1.4
_diffrn_source_power 0.07
_diffrn_source_voltage 50.0
_diffrn_standards_number 0
_exptl_absorpt_coefficient_mu 2.208
_exptl_absorpt_correction_T_max 0.7450
_exptl_absorpt_correction_T_min 0.5109
_exptl_absorpt_correction_type multi-scan
_exptl_absorpt_process_details
;
SADABS-2016/2 (Bruker,2016/2) was used for absorption correction.
wR2(int) was 0.1058 before and 0.0814 after correction.
The Ratio of minimum to maximum transmission is 0.6858.
The \l/2 correction factor is Not present.
;
_exptl_crystal_colour Yellow
_exptl_crystal_density_diffrn 1.571
_exptl_crystal_description Needle
_exptl_crystal_F_000 904
_exptl_crystal_recrystallization_method 'Re-crystallisation from solvent: DCM-water'
_exptl_crystal_size_max 0.7
_exptl_crystal_size_mid 0.6
_exptl_crystal_size_min 0.5
_refine_diff_density_max 0.374
_refine_diff_density_min -0.705
_refine_diff_density_rms 0.090
_refine_ls_abs_structure_details
;
 Flack x determined using 679 quotients [(I+)-(I-)]/[(I+)+(I-)]
 (Parsons, Flack and Wagner, Acta Cryst. B69 (2013) 249-259).
;
_refine_ls_abs_structure_Flack -0.002(14)
_refine_ls_extinction_method none
_refine_ls_goodness_of_fit_ref 1.005
_refine_ls_hydrogen_treatment mixed
_refine_ls_matrix_type full
_refine_ls_number_parameters 274
_refine_ls_number_reflns 2903
_refine_ls_number_restraints 0
_refine_ls_restrained_S_all 1.005
_refine_ls_R_factor_all 0.0842
_refine_ls_R_factor_gt 0.0483
_refine_ls_shift/su_max 0.000
_refine_ls_shift/su_mean 0.000
_refine_ls_structure_factor_coef Fsqd
_refine_ls_weighting_details 'w=1/[\s^2^(Fo^2^)+(0.0239P)^2^] where P=(Fo^2^+2Fc^2^)/3'
_refine_ls_weighting_scheme calc
_refine_ls_wR_factor_gt 0.0898
_refine_ls_wR_factor_ref 0.1035
_reflns_Friedel_coverage 0.657
_reflns_Friedel_fraction_full 0.990
_reflns_Friedel_fraction_max 0.990
_reflns_number_gt 2147
_reflns_number_total 2903
_reflns_threshold_expression 'I > 2\s(I)'
_cod_data_source_file d5cc01375e8.cif
_cod_data_source_block dm12_1_a
_cod_depositor_comments 'Adding full bibliography for 7134810--7134812.cif.'
_cod_original_cell_volume 1882.7(4)
_cod_database_code 7134810
_shelx_shelxl_version_number 2019/3
_shelx_space_group_comment
;
The symmetry employed for this shelxl refinement is uniquely defined
by the following loop, which should always be used as a source of
symmetry information in preference to the above space-group names.
They are only intended as comments.
;
_olex2_refinement_description
;
1.a Aromatic/amide H refined with riding coordinates:
 C2(H2), C3(H3), C5(H5), C6(H6), C8(H8), C13(H13), C14(H14), C15(H15),
 C16(H16), C21(H21), C20(H20), C22(H22), C23(H23), C24(H24)
;
_olex2_submission_special_instructions 'No special instructions were received'

loop_
_space_group_symop_operation_xyz
'x, y, z'
'-x+1/2, -y, z+1/2'
'-x, y+1/2, -z+1/2'
'x+1/2, -y+1/2, -z'

loop_
_atom_site_label
_atom_site_type_symbol
_atom_site_fract_x
_atom_site_fract_y
_atom_site_fract_z
_atom_site_U_iso_or_equiv
_atom_site_adp_type
_atom_site_occupancy
_atom_site_site_symmetry_order
_atom_site_calc_flag
_atom_site_refinement_flags_posn
_atom_site_refinement_flags_adp
_atom_site_refinement_flags_occupancy
_atom_site_disorder_assembly
_atom_site_disorder_group
Br1 Br -0.6707(2) 0.56415(7) 0.09812(3) 0.0334(3) Uani 1 1 d . . . . .
O1 O 0.1700(13) 0.8268(4) 0.23948(16) 0.0253(13) Uani 1 1 d . . . . .
N1 N 0.2912(15) 0.6623(6) 0.2601(2) 0.0204(18) Uani 1 1 d . . . . .
H1 H 0.29(2) 0.594(8) 0.257(3) 0.05(3) Uiso 1 1 d . . . . .
C1 C -0.4286(16) 0.6128(7) 0.1422(3) 0.021(2) Uani 1 1 d . . . . .
N2 N 0.4838(15) 0.7023(5) 0.2892(2) 0.0226(17) Uani 1 1 d . . . . .
O2 O 0.3300(19) 0.4422(5) 0.2580(2) 0.0343(16) Uani 1 1 d . . . . .
H2A H 0.19(2) 0.406(7) 0.261(2) 0.02(3) Uiso 1 1 d . . . . .
H2B H 0.47(3) 0.406(10) 0.254(4) 0.09(5) Uiso 1 1 d . . . . .
C2 C -0.3505(18) 0.5467(6) 0.1747(2) 0.024(2) Uani 1 1 d . . . . .
H2 H -0.423878 0.477455 0.176060 0.028 Uiso 1 1 calc R U . . .
C3 C -0.1621(18) 0.5828(6) 0.2058(2) 0.0210(18) Uani 1 1 d . . . . .
H3 H -0.105286 0.537191 0.228065 0.025 Uiso 1 1 calc R U . . .
C4 C -0.0567(16) 0.6837(7) 0.2046(3) 0.020(2) Uani 1 1 d . . . . .
C5 C -0.151(2) 0.7505(6) 0.1719(2) 0.025(2) Uani 1 1 d . . . . .
H5 H -0.088786 0.821381 0.171493 0.030 Uiso 1 1 calc R U . . .
C6 C -0.330(2) 0.7150(7) 0.1408(2) 0.029(2) Uani 1 1 d . . . . .
H6 H -0.386449 0.760267 0.118362 0.034 Uiso 1 1 calc R U . . .
C7 C 0.1422(19) 0.7301(7) 0.2363(2) 0.023(2) Uani 1 1 d . . . . .
C8 C 0.5969(16) 0.6333(7) 0.3136(3) 0.021(2) Uani 1 1 d . . . . .
H8 H 0.543904 0.561692 0.311242 0.025 Uiso 1 1 calc R U . . .
C9 C 0.8095(19) 0.6661(6) 0.3454(2) 0.0208(19) Uani 1 1 d . . . . .
C10 C 0.9219(16) 0.5926(6) 0.3752(3) 0.021(2) Uani 1 1 d . . . . .
C12 C 1.2256(15) 0.7326(6) 0.4040(3) 0.0178(19) Uani 1 1 d . . . . .
C13 C 1.1063(16) 0.8025(7) 0.3748(2) 0.021(2) Uani 1 1 d . . . . .
H13 H 1.165663 0.873617 0.374589 0.026 Uiso 1 1 calc R U . . .
C14 C 0.9046(16) 0.7689(7) 0.3467(3) 0.021(2) Uani 1 1 d . . . . .
H14 H 0.826452 0.817855 0.327153 0.025 Uiso 1 1 calc R U . . .
C15 C 0.826(2) 0.4856(6) 0.3779(3) 0.023(2) Uani 1 1 d . . . . .
H15 H 0.684169 0.461035 0.358853 0.028 Uiso 1 1 calc R U . . .
C16 C 0.9385(15) 0.4191(7) 0.4075(3) 0.026(2) Uani 1 1 d . . . . .
H16 H 0.872857 0.348748 0.408471 0.031 Uiso 1 1 calc R U . . .
C17 C 1.1508(17) 0.4520(6) 0.4371(2) 0.0216(19) Uani 1 1 d . . . . .
C18 C 1.2469(14) 0.5569(7) 0.4354(2) 0.019(2) Uani 1 1 d . . . . .
C11 C 1.1321(16) 0.6280(6) 0.4044(3) 0.0180(18) Uani 1 1 d . . . . .
C21 C 1.4466(17) 0.7645(7) 0.4335(2) 0.022(2) Uani 1 1 d . . . . .
H21 H 1.514307 0.834635 0.432757 0.026 Uiso 1 1 calc R U . . .
C20 C 1.5579(17) 0.6971(7) 0.4617(3) 0.024(2) Uani 1 1 d . . . . .
H20 H 1.705239 0.720039 0.480245 0.028 Uiso 1 1 calc R U . . .
C19 C 1.4588(18) 0.5912(7) 0.4645(3) 0.024(2) Uani 1 1 d . . . . .
C22 C 1.5690(19) 0.5215(7) 0.4945(3) 0.030(2) Uani 1 1 d . . . . .
H22 H 1.709893 0.544470 0.514137 0.036 Uiso 1 1 calc R U . . .
C23 C 1.4727(18) 0.4184(7) 0.4958(3) 0.030(2) Uani 1 1 d . . . . .
H23 H 1.549904 0.371090 0.516136 0.036 Uiso 1 1 calc R U . . .
C24 C 1.2637(17) 0.3839(7) 0.4676(3) 0.029(2) Uani 1 1 d . . . . .
H24 H 1.197543 0.313647 0.469053 0.035 Uiso 1 1 calc R U . . .

loop_
_atom_site_aniso_label
_atom_site_aniso_U_11
_atom_site_aniso_U_22
_atom_site_aniso_U_33
_atom_site_aniso_U_23
_atom_site_aniso_U_13
_atom_site_aniso_U_12
Br1 0.0344(5) 0.0298(5) 0.0360(5) -0.0083(5) -0.0087(5) 0.0008(5)
O1 0.027(3) 0.009(3) 0.040(4) 0.002(3) -0.004(3) 0.001(3)
N1 0.018(4) 0.018(4) 0.025(4) -0.001(4) -0.001(3) 0.003(4)
C1 0.024(5) 0.016(5) 0.024(5) -0.002(4) -0.003(4) 0.003(4)
N2 0.020(4) 0.017(4) 0.031(4) -0.003(4) -0.001(4) 0.002(4)
O2 0.026(4) 0.016(3) 0.061(5) 0.007(3) 0.006(4) 0.001(5)
C2 0.022(4) 0.012(5) 0.036(5) -0.006(4) 0.006(4) 0.005(5)
C3 0.019(4) 0.017(5) 0.028(5) 0.005(4) -0.002(4) -0.004(5)
C4 0.016(4) 0.015(5) 0.029(5) -0.004(4) 0.003(4) 0.004(4)
C5 0.029(5) 0.014(5) 0.033(5) 0.001(4) -0.004(5) 0.001(5)
C6 0.035(5) 0.026(5) 0.025(5) 0.007(4) -0.004(5) 0.000(5)
C7 0.018(5) 0.023(5) 0.027(5) -0.004(4) 0.007(5) 0.002(5)
C8 0.018(5) 0.015(5) 0.031(5) -0.005(4) 0.004(4) 0.004(4)
C9 0.016(4) 0.020(5) 0.027(5) -0.005(4) 0.007(4) -0.002(4)
C10 0.019(5) 0.013(5) 0.032(5) -0.006(4) 0.007(4) 0.003(3)
C12 0.019(5) 0.016(4) 0.019(4) -0.001(4) 0.008(4) 0.004(3)
C13 0.021(5) 0.009(5) 0.034(5) -0.004(4) 0.007(4) 0.003(4)
C14 0.016(5) 0.018(5) 0.030(5) 0.004(4) 0.008(4) 0.002(4)
C15 0.018(4) 0.016(5) 0.035(5) -0.005(4) 0.004(5) 0.005(5)
C16 0.026(4) 0.014(5) 0.038(6) -0.003(5) 0.007(4) -0.002(4)
C17 0.021(4) 0.016(5) 0.027(5) -0.002(4) 0.001(4) 0.003(5)
C18 0.014(5) 0.022(5) 0.021(5) -0.006(4) 0.004(3) 0.003(4)
C11 0.014(4) 0.016(4) 0.023(4) 0.001(4) 0.000(5) 0.003(4)
C21 0.026(5) 0.017(5) 0.023(5) -0.005(4) 0.005(4) -0.005(4)
C20 0.018(4) 0.027(6) 0.026(5) -0.013(5) 0.000(4) 0.000(4)
C19 0.025(5) 0.022(6) 0.023(5) -0.007(4) 0.001(4) 0.007(4)
C22 0.031(5) 0.034(6) 0.024(5) 0.001(5) 0.003(4) 0.009(4)
C23 0.034(5) 0.028(6) 0.027(5) 0.009(5) 0.002(4) 0.004(5)
C24 0.030(6) 0.022(5) 0.036(6) 0.003(4) 0.004(4) 0.002(4)

loop_
_atom_type_symbol
_atom_type_description
_atom_type_scat_dispersion_real
_atom_type_scat_dispersion_imag
_atom_type_scat_source
C C 0.0033 0.0016 'International Tables Vol C Tables 4.2.6.8 and 6.1.1.4'
H H 0.0000 0.0000 'International Tables Vol C Tables 4.2.6.8 and 6.1.1.4'
Br Br -0.2901 2.4595 'International Tables Vol C Tables 4.2.6.8 and 6.1.1.4'
N N 0.0061 0.0033 'International Tables Vol C Tables 4.2.6.8 and 6.1.1.4'
O O 0.0106 0.0060 'International Tables Vol C Tables 4.2.6.8 and 6.1.1.4'

loop_
_geom_angle_atom_site_label_1
_geom_angle_atom_site_label_2
_geom_angle_atom_site_label_3
_geom_angle
_geom_angle_site_symmetry_1
_geom_angle_site_symmetry_3
_geom_angle_publ_flag
N2 N1 H1 117(6) . . ?
C7 N1 H1 125(6) . . ?
C7 N1 N2 118.1(8) . . ?
C2 C1 Br1 120.2(6) . . ?
C2 C1 C6 120.8(8) . . ?
C6 C1 Br1 119.0(6) . . ?
C8 N2 N1 114.4(7) . . ?
H2A O2 H2B 111(10) . . ?
C1 C2 H2 120.4 . . ?
C1 C2 C3 119.1(8) . . ?
C3 C2 H2 120.4 . . ?
C2 C3 H3 119.5 . . ?
C4 C3 C2 121.1(8) . . ?
C4 C3 H3 119.5 . . ?
C3 C4 C5 118.3(8) . . ?
C3 C4 C7 125.2(8) . . ?
C5 C4 C7 116.4(8) . . ?
C4 C5 H5 119.5 . . ?
C6 C5 C4 121.0(8) . . ?
C6 C5 H5 119.5 . . ?
C1 C6 H6 120.2 . . ?
C5 C6 C1 119.6(8) . . ?
C5 C6 H6 120.2 . . ?
O1 C7 N1 122.7(8) . . ?
O1 C7 C4 120.9(8) . . ?
N1 C7 C4 116.4(8) . . ?
N2 C8 H8 120.3 . . ?
N2 C8 C9 119.4(8) . . ?
C9 C8 H8 120.3 . . ?
C10 C9 C8 120.6(8) . . ?
C14 C9 C8 120.4(8) . . ?
C14 C9 C10 119.0(8) . . ?
C9 C10 C15 123.2(8) . . ?
C11 C10 C9 118.1(7) . . ?
C11 C10 C15 118.6(7) . . ?
C13 C12 C11 119.1(7) . . ?
C13 C12 C21 121.8(7) . . ?
C11 C12 C21 119.0(7) . . ?
C12 C13 H13 119.9 . . ?
C14 C13 C12 120.3(8) . . ?
C14 C13 H13 119.9 . . ?
C9 C14 H14 118.7 . . ?
C13 C14 C9 122.6(8) . . ?
C13 C14 H14 118.7 . . ?
C10 C15 H15 119.7 . . ?
C16 C15 C10 120.7(8) . . ?
C16 C15 H15 119.7 . . ?
C15 C16 H16 119.0 . . ?
C15 C16 C17 122.1(8) . . ?
C17 C16 H16 119.0 . . ?
C18 C17 C16 118.4(7) . . ?
C24 C17 C16 121.9(8) . . ?
C24 C17 C18 119.6(7) . . ?
C17 C18 C11 120.3(7) . . ?
C17 C18 C19 119.4(8) . . ?
C19 C18 C11 120.3(8) . . ?
C10 C11 C18 119.9(7) . . ?
C12 C11 C10 120.9(7) . . ?
C12 C11 C18 119.3(7) . . ?
C12 C21 H21 119.3 . . ?
C20 C21 C12 121.4(8) . . ?
C20 C21 H21 119.3 . . ?
C21 C20 H20 119.4 . . ?
C21 C20 C19 121.2(8) . . ?
C19 C20 H20 119.4 . . ?
C18 C19 C20 118.7(8) . . ?
C22 C19 C18 119.9(8) . . ?
C22 C19 C20 121.5(8) . . ?
C19 C22 H22 119.9 . . ?
C23 C22 C19 120.1(8) . . ?
C23 C22 H22 119.9 . . ?
C22 C23 H23 119.7 . . ?
C22 C23 C24 120.5(8) . . ?
C24 C23 H23 119.7 . . ?
C17 C24 H24 119.8 . . ?
C23 C24 C17 120.5(8) . . ?
C23 C24 H24 119.8 . . ?

loop_
_geom_bond_atom_site_label_1
_geom_bond_atom_site_label_2
_geom_bond_distance
_geom_bond_site_symmetry_2
_geom_bond_publ_flag
Br1 C1 1.897(8) . ?
O1 C7 1.245(9) . ?
N1 H1 0.88(9) . ?
N1 N2 1.382(9) . ?
N1 C7 1.341(10) . ?
C1 C2 1.375(10) . ?
C1 C6 1.385(11) . ?
N2 C8 1.284(10) . ?
O2 H2A 0.81(9) . ?
O2 H2B 0.81(13) . ?
C2 H2 0.9500 . ?
C2 C3 1.394(11) . ?
C3 H3 0.9500 . ?
C3 C4 1.380(11) . ?
C4 C5 1.405(11) . ?
C4 C7 1.489(12) . ?
C5 H5 0.9500 . ?
C5 C6 1.367(12) . ?
C6 H6 0.9500 . ?
C8 H8 0.9500 . ?
C8 C9 1.473(11) . ?
C9 C10 1.426(11) . ?
C9 C14 1.386(11) . ?
C10 C15 1.439(11) . ?
C10 C11 1.422(10) . ?
C12 C13 1.397(11) . ?
C12 C11 1.405(10) . ?
C12 C21 1.448(11) . ?
C13 H13 0.9500 . ?
C13 C14 1.365(11) . ?
C14 H14 0.9500 . ?
C15 H15 0.9500 . ?
C15 C16 1.366(11) . ?
C16 H16 0.9500 . ?
C16 C17 1.426(11) . ?
C17 C18 1.414(12) . ?
C17 C24 1.397(11) . ?
C18 C11 1.437(11) . ?
C18 C19 1.419(11) . ?
C21 H21 0.9500 . ?
C21 C20 1.343(11) . ?
C20 H20 0.9500 . ?
C20 C19 1.432(12) . ?
C19 C22 1.397(11) . ?
C22 H22 0.9500 . ?
C22 C23 1.392(12) . ?
C23 H23 0.9500 . ?
C23 C24 1.394(11) . ?
C24 H24 0.9500 . ?

loop_
_geom_torsion_atom_site_label_1
_geom_torsion_atom_site_label_2
_geom_torsion_atom_site_label_3
_geom_torsion_atom_site_label_4
_geom_torsion
_geom_torsion_site_symmetry_1
_geom_torsion_site_symmetry_2
_geom_torsion_site_symmetry_3
_geom_torsion_site_symmetry_4
_geom_torsion_publ_flag
Br1 C1 C2 C3 177.1(6) . . . . ?
Br1 C1 C6 C5 -178.7(7) . . . . ?
N1 N2 C8 C9 178.9(7) . . . . ?
C1 C2 C3 C4 0.9(12) . . . . ?
N2 N1 C7 O1 -0.2(12) . . . . ?
N2 N1 C7 C4 178.3(7) . . . . ?
N2 C8 C9 C10 175.1(7) . . . . ?
N2 C8 C9 C14 -5.3(12) . . . . ?
C2 C1 C6 C5 0.6(13) . . . . ?
C2 C3 C4 C5 1.9(12) . . . . ?
C2 C3 C4 C7 179.2(8) . . . . ?
C3 C4 C5 C6 -3.5(13) . . . . ?
C3 C4 C7 O1 -161.4(8) . . . . ?
C3 C4 C7 N1 20.0(12) . . . . ?
C4 C5 C6 C1 2.3(14) . . . . ?
C5 C4 C7 O1 16.0(12) . . . . ?
C5 C4 C7 N1 -162.5(7) . . . . ?
C6 C1 C2 C3 -2.1(12) . . . . ?
C7 N1 N2 C8 173.4(7) . . . . ?
C7 C4 C5 C6 178.9(8) . . . . ?
C8 C9 C10 C15 -3.7(12) . . . . ?
C8 C9 C10 C11 178.3(7) . . . . ?
C8 C9 C14 C13 -178.4(7) . . . . ?
C9 C10 C15 C16 -178.9(8) . . . . ?
C9 C10 C11 C12 0.2(11) . . . . ?
C9 C10 C11 C18 178.8(7) . . . . ?
C10 C9 C14 C13 1.2(12) . . . . ?
C10 C15 C16 C17 0.5(12) . . . . ?
C12 C13 C14 C9 -0.1(12) . . . . ?
C12 C21 C20 C19 -1.2(12) . . . . ?
C13 C12 C11 C10 0.9(11) . . . . ?
C13 C12 C11 C18 -177.7(7) . . . . ?
C13 C12 C21 C20 179.3(7) . . . . ?
C14 C9 C10 C15 176.8(8) . . . . ?
C14 C9 C10 C11 -1.2(11) . . . . ?
C15 C10 C11 C12 -177.9(7) . . . . ?
C15 C10 C11 C18 0.7(11) . . . . ?
C15 C16 C17 C18 0.0(12) . . . . ?
C15 C16 C17 C24 179.6(8) . . . . ?
C16 C17 C18 C11 -0.1(11) . . . . ?
C16 C17 C18 C19 -179.8(7) . . . . ?
C16 C17 C24 C23 179.5(7) . . . . ?
C17 C18 C11 C10 -0.2(11) . . . . ?
C17 C18 C11 C12 178.4(7) . . . . ?
C17 C18 C19 C20 178.7(7) . . . . ?
C17 C18 C19 C22 -0.4(11) . . . . ?
C18 C17 C24 C23 -0.9(12) . . . . ?
C18 C19 C22 C23 0.5(12) . . . . ?
C11 C10 C15 C16 -0.9(11) . . . . ?
C11 C12 C13 C14 -1.0(11) . . . . ?
C11 C12 C21 C20 -1.8(11) . . . . ?
C11 C18 C19 C20 -0.9(11) . . . . ?
C11 C18 C19 C22 180.0(7) . . . . ?
C21 C12 C13 C14 177.9(7) . . . . ?
C21 C12 C11 C10 -178.0(7) . . . . ?
C21 C12 C11 C18 3.3(11) . . . . ?
C21 C20 C19 C18 2.5(12) . . . . ?
C21 C20 C19 C22 -178.4(8) . . . . ?
C20 C19 C22 C23 -178.6(8) . . . . ?
C19 C18 C11 C10 179.4(7) . . . . ?
C19 C18 C11 C12 -2.0(11) . . . . ?
C19 C22 C23 C24 -0.7(12) . . . . ?
C22 C23 C24 C17 0.9(12) . . . . ?
C24 C17 C18 C11 -179.8(7) . . . . ?
C24 C17 C18 C19 0.6(11) . . . . ?
